data_4033385
loop_
_publ_author_name
'Nosood, Yazdanbakhsh L.'
'Ziyaei Halimehjani, Azim'
'Gonz\'alez, Florenci V'

_publ_section_title
;
 Regioselective Opening of Nitroepoxides with Unsymmetrical Diamines.
;
_journal_issue 3
_journal_name_full 'The Journal of organic chemistry'
_journal_page_first 1252
_journal_page_last 1258
_journal_paper_doi 10.1021/acs.joc.7b02795
_journal_volume 83
_journal_year 2018
_chemical_formula_sum 'C17 H16 N2'
_chemical_formula_weight 248.32
_space_group_IT_number 2
_space_group_name_Hall '-P 1'
_space_group_name_H-M_alt 'P -1'
_symmetry_cell_setting triclinic
_symmetry_space_group_name_Hall '-P 1'
_symmetry_space_group_name_H-M 'P -1'
_atom_sites_solution_hydrogens geom
_atom_sites_solution_primary direct
_atom_sites_solution_secondary difmap
_audit_creation_method SHELXL-97
_cell_angle_alpha 81.117(4)
_cell_angle_beta 89.625(3)
_cell_angle_gamma 79.854(4)
_cell_formula_units_Z 2
_cell_length_a 8.1210(3)
_cell_length_b 8.6165(4)
_cell_length_c 10.0149(4)
_cell_measurement_reflns_used 3683
_cell_measurement_temperature 293(2)
_cell_measurement_theta_max 73.1100
_cell_measurement_theta_min 4.4410
_cell_volume 681.40(5)
_computing_cell_refinement 'CrysAlisPro 1.171.38.41r (Rigaku OD, 2015)'
_computing_data_collection 'CrysAlisPro 1.171.38.41r (Rigaku OD, 2015)'
_computing_data_reduction 'CrysAlisPro 1.171.38.41r (Rigaku OD, 2015)'
_computing_structure_refinement 'SHELXL-97 (Sheldrick, 1997)'
_computing_structure_solution 'SHELXS-97 (Sheldrick, 1990)'
_diffrn_ambient_temperature 293(2)
_diffrn_detector_area_resol_mean 10.4051
_diffrn_measured_fraction_theta_full 1.000
_diffrn_measured_fraction_theta_max 1.000
_diffrn_measurement_device_type 'SuperNova, Dual, Cu at zero, Atlas'
_diffrn_radiation_monochromator graphite
_diffrn_radiation_source 'fine-focus sealed tube'
_diffrn_radiation_type CuK\a
_diffrn_radiation_wavelength 1.54184
_diffrn_reflns_av_R_equivalents 0.0222
_diffrn_reflns_av_sigmaI/netI 0.0169
_diffrn_reflns_limit_h_max 9
_diffrn_reflns_limit_h_min -9
_diffrn_reflns_limit_k_max 10
_diffrn_reflns_limit_k_min -10
_diffrn_reflns_limit_l_max 9
_diffrn_reflns_limit_l_min -11
_diffrn_reflns_number 7146
_diffrn_reflns_theta_full 66.55
_diffrn_reflns_theta_max 66.55
_diffrn_reflns_theta_min 4.47
_exptl_absorpt_coefficient_mu 0.553
_exptl_absorpt_correction_T_max 0.998
_exptl_absorpt_correction_T_min 0.995
_exptl_absorpt_correction_type gaussian
_exptl_crystal_colour colorless
_exptl_crystal_density_diffrn 1.210
_exptl_crystal_density_meas ?
_exptl_crystal_density_method 'not measured'
_exptl_crystal_description Prism
_exptl_crystal_F_000 264
_exptl_crystal_size_max 0.239
_exptl_crystal_size_mid 0.088
_exptl_crystal_size_min 0.070
_refine_diff_density_max 0.203
_refine_diff_density_min -0.205
_refine_diff_density_rms 0.037
_refine_ls_extinction_method none
_refine_ls_goodness_of_fit_ref 1.039
_refine_ls_hydrogen_treatment mixed
_refine_ls_matrix_type full
_refine_ls_number_parameters 173
_refine_ls_number_reflns 2418
_refine_ls_number_restraints 0
_refine_ls_restrained_S_all 1.039
_refine_ls_R_factor_all 0.0490
_refine_ls_R_factor_gt 0.0441
_refine_ls_shift/su_max 0.000
_refine_ls_shift/su_mean 0.000
_refine_ls_structure_factor_coef Fsqd
_refine_ls_weighting_details 'calc w=1/[\s^2^(Fo^2^)+(0.0806P)^2^+0.0535P] where P=(Fo^2^+2Fc^2^)/3'
_refine_ls_weighting_scheme calc
_refine_ls_wR_factor_gt 0.1209
_refine_ls_wR_factor_ref 0.1279
_reflns_number_gt 2127
_reflns_number_total 2418
_reflns_threshold_expression >2sigma(I)
_cod_data_source_file jo7b02795_si_002.cif
_cod_data_source_block str2009_cmpd_2b
_cod_depositor_comments
;
The following automatic conversions were performed:

'_exptl_crystal_density_meas' value 'not measured' was changed to '?'
- the value is perceived as not measured.

Automatic conversion script
Id: cif_fix_values 4973 2017-02-22 13:04:09Z antanas 

 Adding full bibliography for 4033385--4033387.cif.
;
_cod_original_cell_volume 681.41(5)
_cod_original_sg_symbol_H-M P-1
_cod_database_code 4033385

loop_
_symmetry_equiv_pos_as_xyz
'x, y, z'
'-x, -y, -z'

loop_
_atom_site_label
_atom_site_type_symbol
_atom_site_fract_x
_atom_site_fract_y
_atom_site_fract_z
_atom_site_U_iso_or_equiv
_atom_site_adp_type
_atom_site_occupancy
_atom_site_symmetry_multiplicity
_atom_site_calc_flag
_atom_site_refinement_flags
C12 C 0.31960(14) 0.18293(13) 0.07009(11) 0.0445(3) Uani 1 1 d .
C1 C 0.24155(15) 0.14245(14) 0.20251(12) 0.0451(3) Uani 1 1 d .
N10 N 0.01245(13) -0.00643(13) 0.26340(11) 0.0519(3) Uani 1 1 d .
N2 N 0.32867(14) 0.12837(14) 0.31077(10) 0.0544(3) Uani 1 1 d .
C17 C 0.27328(16) 0.12398(15) -0.04275(13) 0.0524(3) Uani 1 1 d .
H17 H 0.1887 0.0633 -0.0362 0.063 Uiso 1 1 calc R
C9 C 0.11947(15) -0.12754(16) 0.34890(13) 0.0507(3) Uani 1 1 d .
C16 C 0.35111(19) 0.15435(18) -0.16439(14) 0.0630(4) Uani 1 1 d .
H16 H 0.3200 0.1130 -0.2390 0.076 Uiso 1 1 calc R
C11 C 0.06263(15) 0.11743(15) 0.20146(12) 0.0485(3) Uani 1 1 d .
C4 C 0.23023(16) -0.09296(18) 0.44172(12) 0.0558(3) Uani 1 1 d .
C13 C 0.44539(16) 0.27392(16) 0.05822(13) 0.0543(3) Uani 1 1 d .
H13 H 0.4784 0.3138 0.1330 0.065 Uiso 1 1 calc R
C3 C 0.2481(2) 0.0778(2) 0.43785(13) 0.0630(4) Uani 1 1 d .
H3A H 0.1390 0.1440 0.4422 0.076 Uiso 1 1 calc R
H3B H 0.3159 0.0881 0.5143 0.076 Uiso 1 1 calc R
C14 C 0.52174(18) 0.30557(18) -0.06389(15) 0.0635(4) Uani 1 1 d .
H14 H 0.6053 0.3675 -0.0713 0.076 Uiso 1 1 calc R
C18 C -0.06423(17) 0.24807(18) 0.12379(16) 0.0632(4) Uani 1 1 d .
H18A H -0.1751 0.2223 0.1387 0.076 Uiso 1 1 calc R
H18B H -0.0424 0.2539 0.0280 0.076 Uiso 1 1 calc R
C8 C 0.10108(19) -0.28425(18) 0.34770(16) 0.0646(4) Uani 1 1 d .
H8 H 0.0243 -0.3069 0.2882 0.078 Uiso 1 1 calc R
C15 C 0.47471(19) 0.24579(18) -0.17521(14) 0.0650(4) Uani 1 1 d .
H15 H 0.5266 0.2673 -0.2574 0.078 Uiso 1 1 calc R
C5 C 0.3225(2) -0.2182(2) 0.53055(14) 0.0727(5) Uani 1 1 d .
H5 H 0.3959 -0.1967 0.5933 0.087 Uiso 1 1 calc R
C6 C 0.3056(2) -0.3728(2) 0.52583(18) 0.0837(5) Uani 1 1 d .
H6 H 0.3686 -0.4555 0.5849 0.100 Uiso 1 1 calc R
C19 C -0.0601(2) 0.40947(19) 0.16546(18) 0.0793(5) Uani 1 1 d .
H19A H -0.1475 0.4878 0.1179 0.119 Uiso 1 1 calc R
H19B H 0.0463 0.4397 0.1438 0.119 Uiso 1 1 calc R
H19C H -0.0767 0.4030 0.2610 0.119 Uiso 1 1 calc R
C7 C 0.1964(2) -0.4069(2) 0.43451(19) 0.0808(5) Uani 1 1 d .
H7 H 0.1867 -0.5122 0.4313 0.097 Uiso 1 1 calc R

loop_
_atom_site_aniso_label
_atom_site_aniso_U_11
_atom_site_aniso_U_22
_atom_site_aniso_U_33
_atom_site_aniso_U_23
_atom_site_aniso_U_13
_atom_site_aniso_U_12
C12 0.0417(6) 0.0437(6) 0.0461(6) -0.0055(5) -0.0025(5) -0.0035(5)
C1 0.0443(6) 0.0460(6) 0.0473(6) -0.0128(5) -0.0002(5) -0.0098(5)
N10 0.0426(5) 0.0565(6) 0.0581(6) -0.0103(5) 0.0001(5) -0.0115(5)
N2 0.0541(6) 0.0715(7) 0.0442(5) -0.0156(5) 0.0008(5) -0.0236(5)
C17 0.0531(7) 0.0542(7) 0.0509(7) -0.0122(5) -0.0029(5) -0.0085(6)
C9 0.0419(6) 0.0593(7) 0.0509(7) -0.0065(5) 0.0069(5) -0.0108(5)
C16 0.0705(9) 0.0681(9) 0.0481(7) -0.0138(6) 0.0009(6) -0.0015(7)
C11 0.0436(6) 0.0513(7) 0.0520(7) -0.0130(5) 0.0002(5) -0.0080(5)
C4 0.0485(7) 0.0785(9) 0.0410(6) -0.0066(6) 0.0081(5) -0.0158(6)
C13 0.0510(7) 0.0553(7) 0.0568(7) -0.0056(6) -0.0038(6) -0.0125(6)
C3 0.0657(8) 0.0888(10) 0.0435(7) -0.0210(6) 0.0054(6) -0.0292(8)
C14 0.0521(7) 0.0616(8) 0.0717(9) 0.0072(7) 0.0058(6) -0.0112(6)
C18 0.0461(7) 0.0651(8) 0.0738(9) -0.0047(7) -0.0042(6) -0.0024(6)
C8 0.0624(8) 0.0602(8) 0.0718(9) -0.0065(7) 0.0063(7) -0.0159(7)
C15 0.0640(9) 0.0672(9) 0.0526(7) 0.0049(6) 0.0122(6) 0.0060(7)
C5 0.0574(8) 0.1091(14) 0.0460(7) 0.0082(8) 0.0026(6) -0.0175(8)
C6 0.0695(10) 0.0915(13) 0.0727(10) 0.0230(9) 0.0100(8) 0.0011(9)
C19 0.0830(11) 0.0585(9) 0.0871(11) -0.0053(8) 0.0157(9) 0.0071(8)
C7 0.0813(11) 0.0608(9) 0.0922(12) 0.0064(8) 0.0168(10) -0.0067(8)

loop_
_atom_type_symbol
_atom_type_description
_atom_type_scat_dispersion_real
_atom_type_scat_dispersion_imag
_atom_type_scat_source
C C 0.0181 0.0091 'International Tables Vol C Tables 4.2.6.8 and 6.1.1.4'
H H 0.0000 0.0000 'International Tables Vol C Tables 4.2.6.8 and 6.1.1.4'
N N 0.0311 0.0180 'International Tables Vol C Tables 4.2.6.8 and 6.1.1.4'

loop_
_geom_angle_atom_site_label_1
_geom_angle_atom_site_label_2
_geom_angle_atom_site_label_3
_geom_angle
C13 C12 C17 118.76(12)
C13 C12 C1 120.72(11)
C17 C12 C1 120.45(11)
N2 C1 C12 119.03(11)
N2 C1 C11 123.28(11)
C12 C1 C11 117.68(10)
C11 N10 C9 122.23(10)
C1 N2 C3 116.42(11)
C16 C17 C12 120.80(12)
C8 C9 C4 119.88(13)
C8 C9 N10 117.79(12)
C4 C9 N10 122.06(12)
C15 C16 C17 119.91(13)
N10 C11 C18 118.46(11)
N10 C11 C1 124.08(11)
C18 C11 C1 117.45(11)
C5 C4 C9 118.96(15)
C5 C4 C3 122.99(13)
C9 C4 C3 118.03(12)
C14 C13 C12 120.33(12)
N2 C3 C4 107.82(11)
C13 C14 C15 120.29(13)
C11 C18 C19 112.19(12)
C7 C8 C9 120.25(15)
C16 C15 C14 119.90(13)
C6 C5 C4 120.37(15)
C5 C6 C7 120.69(15)
C6 C7 C8 119.80(17)

loop_
_geom_bond_atom_site_label_1
_geom_bond_atom_site_label_2
_geom_bond_distance
C12 C13 1.3871(17)
C12 C17 1.3881(17)
C12 C1 1.4854(16)
C1 N2 1.2766(16)
C1 C11 1.5064(16)
N10 C11 1.2788(16)
N10 C9 1.4113(17)
N2 C3 1.4683(16)
C17 C16 1.3790(19)
C9 C8 1.386(2)
C9 C4 1.3975(18)
C16 C15 1.375(2)
C11 C18 1.5050(18)
C4 C5 1.395(2)
C4 C3 1.498(2)
C13 C14 1.3787(19)
C14 C15 1.381(2)
C18 C19 1.518(2)
C8 C7 1.382(2)
C5 C6 1.371(3)
C6 C7 1.377(3)
